data_7154201
loop_
_publ_author_name
'Wu, Haifan'
'She, Fengyu'
'Gao, Wenyang'
'Prince, Austin'
'Li, Yaqiong'
'Wei, Lulu'
'Mercer, Allison'
'Wojtas, Lukasz'
'Ma, Shengqian'
'Cai, Jianfeng'

_publ_section_title
;
 The synthesis of head-to-tail cyclic sulfono-\g-AApeptides.
;
_journal_issue 3
_journal_name_full 'Organic &amp; biomolecular chemistry'
_journal_page_first 672
_journal_page_last 676
_journal_paper_doi 10.1039/c4ob02232g
_journal_volume 13
_journal_year 2015
_chemical_absolute_configuration ad
_chemical_formula_moiety '2(C33 H39 Cl3 N6 O9 S3), 3.15(C H Cl3), 0.5 (C2 H O2 F3)'
_chemical_formula_sum 'C70.15 H81.65 Cl15.44 F1.5 N12 O19 S6'
_chemical_formula_weight 2165.20
_chemical_name_common hw_c_17_2
_chemical_name_systematic 5
_space_group_crystal_system orthorhombic
_space_group_IT_number 19
_space_group_name_Hall 'P 2ac 2ab'
_space_group_name_H-M_alt 'P 21 21 21'
_symmetry_space_group_name_Hall 'P 2ac 2ab'
_symmetry_space_group_name_H-M 'P 21 21 21'
_atom_sites_solution_hydrogens geom
_audit_creation_method SHELXL-2014
_cell_angle_alpha 90
_cell_angle_beta 90
_cell_angle_gamma 90
_cell_formula_units_Z 4
_cell_length_a 17.1143(4)
_cell_length_b 20.8803(6)
_cell_length_c 26.8416(6)
_cell_measurement_reflns_used 9874
_cell_measurement_temperature 100(2)
_cell_measurement_theta_max 68.08
_cell_measurement_theta_min 3.06
_cell_volume 9591.9(4)
_computing_molecular_graphics 'Olex2 (Dolomanov et al., 2009)'
_computing_publication_material 'Olex2 (Dolomanov et al., 2009)'
_computing_structure_refinement 'SHELXL-2014 (Sheldrick, 2014)'
_diffrn_ambient_temperature 100(2)
_diffrn_measured_fraction_theta_full 0.996
_diffrn_measured_fraction_theta_max 0.993
_diffrn_measurement_device_type 'Bruker D8 Venture PHOTON 100 CMOS'
_diffrn_measurement_method 'omega scans'
_diffrn_radiation_monochromator mirrors
_diffrn_radiation_type CuK\a
_diffrn_radiation_wavelength 1.54178
_diffrn_reflns_av_R_equivalents 0.0936
_diffrn_reflns_av_unetI/netI 0.1036
_diffrn_reflns_Laue_measured_fraction_full 0.996
_diffrn_reflns_Laue_measured_fraction_max 0.993
_diffrn_reflns_limit_h_max 20
_diffrn_reflns_limit_h_min -20
_diffrn_reflns_limit_k_max 20
_diffrn_reflns_limit_k_min -24
_diffrn_reflns_limit_l_max 32
_diffrn_reflns_limit_l_min -32
_diffrn_reflns_number 50593
_diffrn_reflns_point_group_measured_fraction_full 0.988
_diffrn_reflns_point_group_measured_fraction_max 0.983
_diffrn_reflns_theta_full 67.679
_diffrn_reflns_theta_max 68.197
_diffrn_reflns_theta_min 3.723
_diffrn_source 'INCOATEC Imus micro-focus source'
_exptl_absorpt_coefficient_mu 5.886
_exptl_absorpt_correction_T_max 0.7531
_exptl_absorpt_correction_T_min 0.5834
_exptl_absorpt_correction_type multi-scan
_exptl_absorpt_process_details 'SADABS,BRUKER 2014'
_exptl_crystal_colour colorless
_exptl_crystal_density_diffrn 1.499
_exptl_crystal_description needle
_exptl_crystal_F_000 4442
_exptl_crystal_size_max 0.090
_exptl_crystal_size_mid 0.020
_exptl_crystal_size_min 0.020
_refine_diff_density_max 0.549
_refine_diff_density_min -0.402
_refine_diff_density_rms 0.079
_refine_ls_abs_structure_details
;
 Flack x determined using 4104 quotients [(I+)-(I-)]/[(I+)+(I-)]
 (Parsons, Flack and Wagner, Acta Cryst. B69 (2013) 249-259).
;
_refine_ls_abs_structure_Flack 0.058(9)
_refine_ls_extinction_method none
_refine_ls_goodness_of_fit_ref 1.016
_refine_ls_hydrogen_treatment constr
_refine_ls_matrix_type full
_refine_ls_number_parameters 1169
_refine_ls_number_reflns 17264
_refine_ls_number_restraints 42
_refine_ls_restrained_S_all 1.022
_refine_ls_R_factor_all 0.1073
_refine_ls_R_factor_gt 0.0677
_refine_ls_shift/su_max 0.000
_refine_ls_shift/su_mean 0.000
_refine_ls_structure_factor_coef Fsqd
_refine_ls_weighting_details 'w=1/[\s^2^(Fo^2^)+(0.0802P)^2^+4.8246P] where P=(Fo^2^+2Fc^2^)/3'
_refine_ls_weighting_scheme calc
_refine_ls_wR_factor_gt 0.1595
_refine_ls_wR_factor_ref 0.1828
_reflns_Friedel_coverage 0.822
_reflns_Friedel_fraction_full 0.980
_reflns_Friedel_fraction_max 0.972
_reflns_number_gt 11901
_reflns_number_total 17264
_reflns_threshold_expression 'I > 2\s(I)'
_cod_data_source_file c4ob02232g2.cif
_cod_data_source_block hw_c_17_2_0m
_cod_depositor_comments 'Adding full bibliography for 7154201.cif.'
_cod_original_formula_sum 'C70.15 H81.65 Cl15.44 F1.50 N12 O19 S6'
_cod_database_code 7154201
_shelx_space_group_comment
;
The symmetry employed for this shelxl refinement is uniquely defined
by the following loop, which should always be used as a source of
symmetry information in preference to the above space-group names.
They are only intended as comments.
;
_shelx_estimated_absorpt_t_min 0.619
_shelx_estimated_absorpt_t_max 0.891
_shelxl_version_number 2014-3

loop_
_space_group_symop_operation_xyz
'x, y, z'
'-x+1/2, -y, z+1/2'
'-x, y+1/2, -z+1/2'
'x+1/2, -y+1/2, -z'

loop_
_atom_site_label
_atom_site_type_symbol
_atom_site_fract_x
_atom_site_fract_y
_atom_site_fract_z
_atom_site_U_iso_or_equiv
_atom_site_adp_type
_atom_site_occupancy
_atom_site_site_symmetry_order
_atom_site_calc_flag
_atom_site_refinement_flags_posn
_atom_site_refinement_flags_adp
_atom_site_refinement_flags_occupancy
_atom_site_disorder_assembly
_atom_site_disorder_group
S01 S 0.65931(10) 0.73025(11) 0.37208(9) 0.0338(5) Uani 1 1 d . . . . .
S02 S 0.39122(11) 0.89287(11) 0.49420(10) 0.0389(5) Uani 1 1 d . . . . .
Cl1 Cl 0.01328(13) 0.30854(14) 0.75803(10) 0.0509(6) Uani 1 1 d . . . . .
S04 S 0.26094(11) 0.24776(14) 0.59289(10) 0.0462(6) Uani 1 1 d . . . . .
S005 S 0.34114(12) 0.16523(14) 0.41365(11) 0.0521(7) Uani 1 1 d . . . . .
S006 S 0.07064(12) 0.38298(15) 0.41362(12) 0.0550(7) Uani 1 1 d . . . . .
Cl2 Cl -0.21505(14) 0.54359(14) 0.34077(12) 0.0601(7) Uani 1 1 d . . . . .
Cl3 Cl 0.09077(15) 1.06008(15) 0.52087(12) 0.0650(8) Uani 1 1 d . . . . .
Cl4 Cl 0.63467(16) 0.00382(14) 0.35687(14) 0.0674(8) Uani 1 1 d . . . . .
S0A S 0.47513(13) 0.67560(18) 0.57584(12) 0.0644(9) Uani 1 1 d . . . . .
Cl5 Cl 0.93322(19) 0.6509(2) 0.23187(13) 0.0839(11) Uani 1 1 d . . . . .
Cl6 Cl 0.5486(2) 0.45007(18) 0.35910(14) 0.0750(11) Uani 0.928(6) 1 d . . P . .
Cl7 Cl 0.4406(2) 0.52314(18) 0.29766(15) 0.0743(11) Uani 0.928(6) 1 d . . P . .
Cl8 Cl 0.7285(2) 0.4948(2) 0.66834(19) 0.0980(14) Uani 1 1 d . . . . .
Cl9 Cl 0.10832(19) 0.6513(2) 0.3505(2) 0.0852(12) Uani 0.9 1 d D . P A .
Cl10 Cl 0.7505(2) 0.6102(2) 0.78126(16) 0.0708(12) Uani 0.824(6) 1 d . . P . .
Cl11 Cl 0.5828(2) 0.6180(3) 0.77332(16) 0.0783(14) Uani 0.824(6) 1 d . . P . .
Cl12 Cl 0.2120(2) 0.5440(2) 0.3706(2) 0.0728(12) Uani 0.75 1 d . . P A 1
Cl13 Cl 0.6067(2) 0.5203(3) 0.2755(2) 0.112(2) Uani 0.928(6) 1 d . . P . .
Cl14 Cl 0.2654(3) 0.6458(3) 0.3061(2) 0.0803(14) Uani 0.75 1 d . . P A 1
Cl15 Cl 0.6786(3) 0.7314(2) 0.75928(18) 0.0873(14) Uani 0.824(6) 1 d . . P . .
O1 O 0.4740(3) 0.3333(3) 0.4822(3) 0.0433(16) Uani 1 1 d . . . . .
O2 O 0.5886(3) 0.7051(3) 0.3514(3) 0.0463(17) Uani 1 1 d . . . . .
O3 O 0.6814(3) 0.7123(3) 0.4215(3) 0.0395(15) Uani 1 1 d . . . . .
O4 O 0.2660(3) 0.7037(3) 0.4452(3) 0.0475(17) Uani 1 1 d . . . . .
O5 O 0.3911(3) 0.8432(3) 0.5311(3) 0.0430(16) Uani 1 1 d . . . . .
O6 O 0.4581(3) 0.9331(3) 0.4865(3) 0.0479(17) Uani 1 1 d . . . . .
O7 O 0.5290(3) 0.7974(3) 0.4531(3) 0.0406(16) Uani 1 1 d . . . . .
O8 O 0.0528(4) 0.3555(4) 0.4614(3) 0.0527(19) Uani 1 1 d . . . . .
O9 O 0.5223(3) 0.8713(4) 0.2744(3) 0.0513(19) Uani 1 1 d . . . . .
O10 O 0.3310(3) 0.2820(4) 0.6052(3) 0.056(2) Uani 1 1 d . . . . .
N1 N 0.3958(4) 0.7244(4) 0.4476(3) 0.0420(19) Uani 1 1 d . . . . .
H1 H 0.4322 0.7540 0.4447 0.050 Uiso 1 1 calc R U . . .
N2 N 0.3722(4) 0.8572(4) 0.4401(3) 0.0391(18) Uani 1 1 d . . . . .
O11 O 0.2038(3) 0.2668(4) 0.4386(3) 0.0532(19) Uani 1 1 d . . . . .
O12 O 0.2745(4) 0.1440(4) 0.3872(3) 0.066(2) Uani 1 1 d . . . . .
O13 O 0.3389(4) 0.1696(4) 0.4663(3) 0.060(2) Uani 1 1 d . . . . .
N3 N 0.4959(4) 0.8525(4) 0.3556(3) 0.0384(18) Uani 1 1 d . . . . .
H3 H 0.5144 0.8428 0.3852 0.046 Uiso 1 1 calc R U . . .
N4 N 0.2291(4) 0.2777(4) 0.5407(3) 0.044(2) Uani 1 1 d . . . . .
N5 N 0.6526(4) 0.8083(4) 0.3706(3) 0.0363(17) Uani 1 1 d . . . . .
N6 N 0.6446(4) 0.8278(4) 0.4850(3) 0.043(2) Uani 1 1 d . . . . .
H6 H 0.6785 0.8223 0.5093 0.052 Uiso 1 1 calc R U . . .
O14 O 0.1413(4) 0.4190(4) 0.4055(4) 0.073(3) Uani 1 1 d . . . . .
N7 N 0.3432(4) 0.3220(4) 0.4716(3) 0.0435(19) Uani 1 1 d . . . . .
H7 H 0.3062 0.3045 0.4533 0.052 Uiso 1 1 calc R U . . .
O15 O 0.4723(4) 0.7296(5) 0.6084(3) 0.073(3) Uani 1 1 d . . . . .
O16 O 0.2620(4) 0.1799(4) 0.5884(3) 0.061(2) Uani 1 1 d . . . . .
N8 N 0.5087(4) 0.7010(5) 0.5227(3) 0.049(2) Uani 1 1 d . . . . .
O17 O 0.4067(4) 0.6390(6) 0.5659(3) 0.085(3) Uani 1 1 d . . . . .
N9 N 0.3661(4) 0.2369(5) 0.3929(3) 0.048(2) Uani 1 1 d . . . . .
N10 N 0.0896(4) 0.2129(4) 0.4498(3) 0.047(2) Uani 1 1 d . . . . .
H10 H 0.0595 0.1947 0.4723 0.057 Uiso 1 1 calc R U . . .
N11 N 0.0745(4) 0.3241(5) 0.3739(4) 0.059(3) Uani 1 1 d . . . . .
C1 C 0.6610(5) 0.8763(5) 0.4475(4) 0.042(2) Uani 1 1 d . . . . .
H1A H 0.6107 0.8957 0.4361 0.051 Uiso 1 1 calc R U . . .
N12 N 0.2317(5) 0.3068(6) 0.3380(4) 0.066(3) Uani 1 1 d . . . . .
H12 H 0.2162 0.2897 0.3663 0.079 Uiso 1 1 calc R U . . .
C2 C 0.3221(5) 0.7425(5) 0.4452(4) 0.043(2) Uani 1 1 d . . . . .
C3 C 0.6280(5) 0.8345(5) 0.3225(4) 0.039(2) Uani 1 1 d . . . . .
H3A H 0.6402 0.8022 0.2966 0.047 Uiso 1 1 calc R U . . .
H3B H 0.6607 0.8726 0.3155 0.047 Uiso 1 1 calc R U . . .
C4 C 0.1362(5) 0.2189(5) 0.6519(4) 0.042(2) Uani 1 1 d . . . . .
H4 H 0.1361 0.1785 0.6356 0.050 Uiso 1 1 calc R U . . .
C5 C 0.4179(4) 0.3101(4) 0.4610(4) 0.039(2) Uani 1 1 d . . . . .
C6 C 0.2400(5) 0.3470(5) 0.5314(4) 0.048(2) Uani 1 1 d . . . . .
H6A H 0.2298 0.3708 0.5627 0.058 Uiso 1 1 calc R U . . .
H6B H 0.2012 0.3614 0.5064 0.058 Uiso 1 1 calc R U . . .
C7 C 0.3092(5) 0.9430(5) 0.5051(4) 0.040(2) Uani 1 1 d . . . . .
C8 C 0.5810(4) 0.7914(5) 0.4844(4) 0.036(2) Uani 1 1 d . . . . .
C9 C 0.1534(5) 0.2443(5) 0.4658(4) 0.045(2) Uani 1 1 d . . . . .
C10 C 0.7368(5) 0.7083(4) 0.3316(4) 0.038(2) Uani 1 1 d . . . . .
C11 C 0.5433(5) 0.8538(5) 0.3162(4) 0.041(2) Uani 1 1 d . . . . .
C12 C 0.0816(5) 0.2328(5) 0.6894(4) 0.043(2) Uani 1 1 d . . . . .
H12A H 0.0445 0.2012 0.6989 0.051 Uiso 1 1 calc R U . . .
C13 C 0.7036(4) 0.8475(5) 0.4027(4) 0.040(2) Uani 1 1 d . . . . .
H13A H 0.7263 0.8826 0.3826 0.048 Uiso 1 1 calc R U . . .
H13B H 0.7472 0.8206 0.4149 0.048 Uiso 1 1 calc R U . . .
C14 C 0.1566(4) 0.2485(6) 0.5223(4) 0.050(3) Uani 1 1 d . . . . .
H14A H 0.1116 0.2741 0.5342 0.060 Uiso 1 1 calc R U . . .
H14B H 0.1516 0.2049 0.5364 0.060 Uiso 1 1 calc R U . . .
C15 C 0.1354(5) 0.3386(5) 0.6993(4) 0.050(3) Uani 1 1 d . . . . .
H15 H 0.1343 0.3791 0.7154 0.060 Uiso 1 1 calc R U . . .
C16 C 0.5017(5) 0.6568(6) 0.4792(4) 0.050(3) Uani 1 1 d . . . . .
H16A H 0.5133 0.6126 0.4904 0.060 Uiso 1 1 calc R U . . .
H16B H 0.5414 0.6688 0.4540 0.060 Uiso 1 1 calc R U . . .
C17 C 0.3048(4) 0.8127(5) 0.4430(4) 0.041(2) Uani 1 1 d . . . . .
H17A H 0.2712 0.8204 0.4136 0.049 Uiso 1 1 calc R U . . .
H17B H 0.2740 0.8240 0.4729 0.049 Uiso 1 1 calc R U . . .
C18 C -0.1347(6) 0.5015(5) 0.3641(5) 0.052(3) Uani 1 1 d . . . . .
O18 O 0.1975(5) 0.3529(7) 0.2653(4) 0.107(5) Uani 1 1 d . . . . .
C19 C 0.4205(5) 0.6580(5) 0.4548(4) 0.049(3) Uani 1 1 d . . . . .
H19 H 0.3823 0.6360 0.4773 0.059 Uiso 1 1 calc R U . . .
C20 C -0.1477(5) 0.4501(5) 0.3936(4) 0.048(3) Uani 1 1 d . . . . .
H20 H -0.1994 0.4382 0.4026 0.058 Uiso 1 1 calc R U . . .
C21 C 0.0812(5) 0.2902(5) 0.7122(4) 0.041(2) Uani 1 1 d . . . . .
C22 C -0.0836(5) 0.4149(5) 0.4107(4) 0.045(2) Uani 1 1 d . . . . .
H22 H -0.0915 0.3788 0.4318 0.054 Uiso 1 1 calc R U . . .
C23 C 0.4765(5) 0.1025(5) 0.4348(4) 0.050(3) Uani 1 1 d . . . . .
H23 H 0.4697 0.1189 0.4675 0.060 Uiso 1 1 calc R U . . .
C24 C 0.8741(6) 0.6967(5) 0.3168(5) 0.055(3) Uani 1 1 d . . . . .
H24 H 0.9270 0.7006 0.3272 0.065 Uiso 1 1 calc R U . . .
C25 C 0.4124(5) 0.8674(6) 0.3494(4) 0.048(3) Uani 1 1 d . . . . .
H25 H 0.4088 0.9002 0.3224 0.058 Uiso 1 1 calc R U . . .
C26 C 0.2489(5) 0.9207(5) 0.5358(4) 0.045(2) Uani 1 1 d . . . . .
H26 H 0.2539 0.8811 0.5530 0.054 Uiso 1 1 calc R U . . .
C27 C 0.5490(6) 0.0437(5) 0.3745(5) 0.051(3) Uani 1 1 d . . . . .
C28 C 0.1819(5) 0.9575(5) 0.5407(4) 0.045(2) Uani 1 1 d . . . . .
H28 H 0.1401 0.9430 0.5611 0.054 Uiso 1 1 calc R U . . .
C29 C 0.7204(5) 0.6853(5) 0.2849(4) 0.047(2) Uani 1 1 d . . . . .
H29 H 0.6676 0.6814 0.2744 0.057 Uiso 1 1 calc R U . . .
C30 C 0.0669(5) 0.2072(6) 0.3971(4) 0.051(3) Uani 1 1 d . . . . .
H30 H 0.1143 0.2012 0.3759 0.061 Uiso 1 1 calc R U . . .
C31 C 0.8134(5) 0.7136(5) 0.3489(4) 0.045(2) Uani 1 1 d . . . . .
H31 H 0.8240 0.7283 0.3817 0.054 Uiso 1 1 calc R U . . .
C32 C 0.4333(5) 0.2665(5) 0.4179(4) 0.046(2) Uani 1 1 d . . . . .
H32A H 0.4628 0.2911 0.3926 0.056 Uiso 1 1 calc R U . . .
H32B H 0.4679 0.2317 0.4297 0.056 Uiso 1 1 calc R U . . .
C33 C 0.4257(6) 0.6215(6) 0.4063(5) 0.057(3) Uani 1 1 d . . . . .
H33A H 0.3746 0.6218 0.3898 0.085 Uiso 1 1 calc R U . . .
H33B H 0.4413 0.5772 0.4131 0.085 Uiso 1 1 calc R U . . .
H33C H 0.4645 0.6418 0.3846 0.085 Uiso 1 1 calc R U . . .
C34 C 0.8570(6) 0.6745(6) 0.2704(5) 0.055(3) Uani 1 1 d . . . . .
C35 C 0.0230(5) 0.2683(6) 0.3811(4) 0.054(3) Uani 1 1 d . . . . .
H35A H -0.0052 0.2596 0.3497 0.064 Uiso 1 1 calc R U . . .
H35B H -0.0165 0.2789 0.4068 0.064 Uiso 1 1 calc R U . . .
C36 C 0.1904(5) 0.3253(6) 0.6625(4) 0.051(3) Uani 1 1 d . . . . .
H36 H 0.2277 0.3567 0.6532 0.061 Uiso 1 1 calc R U . . .
C37 C 0.3694(5) 0.8078(7) 0.3305(5) 0.072(4) Uani 1 1 d . . . . .
H37A H 0.3907 0.7952 0.2980 0.108 Uiso 1 1 calc R U . . .
H37B H 0.3136 0.8174 0.3269 0.108 Uiso 1 1 calc R U . . .
H37C H 0.3763 0.7727 0.3542 0.108 Uiso 1 1 calc R U . . .
C38 C 0.3782(4) 0.8978(5) 0.3958(4) 0.044(2) Uani 1 1 d . . . . .
H38A H 0.4105 0.9356 0.4045 0.053 Uiso 1 1 calc R U . . .
H38B H 0.3252 0.9137 0.3876 0.053 Uiso 1 1 calc R U . . .
C39 C 0.1762(5) 1.0147(5) 0.5161(5) 0.050(3) Uani 1 1 d . . . . .
C40 C 0.5423(6) 0.0668(5) 0.4225(4) 0.051(3) Uani 1 1 d . . . . .
H40 H 0.5818 0.0586 0.4465 0.062 Uiso 1 1 calc R U . . .
C41 C 0.4211(5) 0.1135(5) 0.3981(4) 0.052(3) Uani 1 1 d . . . . .
C42 C 0.5998(6) 0.6473(6) 0.6339(5) 0.056(3) Uani 1 1 d . . . . .
H42 H 0.5987 0.6916 0.6422 0.067 Uiso 1 1 calc R U . . .
C43 C 0.7118(6) 0.9284(6) 0.4717(5) 0.059(3) Uani 1 1 d . . . . .
H43A H 0.6873 0.9426 0.5028 0.089 Uiso 1 1 calc R U . . .
H43B H 0.7167 0.9648 0.4489 0.089 Uiso 1 1 calc R U . . .
H43C H 0.7638 0.9110 0.4789 0.089 Uiso 1 1 calc R U . . .
C44 C 0.5454(5) 0.6224(6) 0.6009(4) 0.054(3) Uani 1 1 d . . . . .
C45 C 0.3222(5) 0.3636(5) 0.5127(4) 0.048(2) Uani 1 1 d . . . . .
H45 H 0.3604 0.3572 0.5405 0.058 Uiso 1 1 calc R U . . .
C46 C 0.5793(5) 0.7410(6) 0.5246(4) 0.052(3) Uani 1 1 d . . . . .
H46A H 0.6259 0.7133 0.5212 0.062 Uiso 1 1 calc R U . . .
H46B H 0.5821 0.7622 0.5576 0.062 Uiso 1 1 calc R U . . .
C47 C 0.1904(4) 0.2656(5) 0.6394(4) 0.042(2) Uani 1 1 d . . . . .
C48 C 0.3572(5) 0.2471(7) 0.3392(4) 0.062(3) Uani 1 1 d . . . . .
H48A H 0.3291 0.2099 0.3251 0.074 Uiso 1 1 calc R U . . .
H48B H 0.4099 0.2480 0.3241 0.074 Uiso 1 1 calc R U . . .
C49 C 0.7807(6) 0.6677(6) 0.2525(4) 0.057(3) Uani 1 1 d . . . . .
H49 H 0.7703 0.6520 0.2199 0.069 Uiso 1 1 calc R U . . .
C50 C -0.0096(5) 0.4322(5) 0.3972(5) 0.056(3) Uani 1 1 d . . . . .
C51 C 0.2355(6) 1.0377(5) 0.4869(5) 0.057(3) Uani 1 1 d . . . . .
H51 H 0.2303 1.0779 0.4706 0.068 Uiso 1 1 calc R U . . .
C52 C 0.4276(6) 0.0886(6) 0.3511(5) 0.056(3) Uani 1 1 d . . . . .
H52 H 0.3876 0.0957 0.3272 0.067 Uiso 1 1 calc R U . . .
C53 C 0.3151(6) 0.3064(7) 0.3238(5) 0.068(4) Uani 1 1 d . . . . .
H53 H 0.3167 0.3074 0.2866 0.081 Uiso 1 1 calc R U . . .
C54 C 0.4928(6) 0.0530(5) 0.3389(4) 0.054(3) Uani 1 1 d . . . . .
H54 H 0.4986 0.0353 0.3065 0.065 Uiso 1 1 calc R U . . .
C55 C 0.3034(6) 1.0015(5) 0.4813(5) 0.051(3) Uani 1 1 d . . . . .
H55 H 0.3453 1.0169 0.4614 0.061 Uiso 1 1 calc R U . . .
C56 C 0.3247(7) 0.4336(6) 0.4963(6) 0.069(4) Uani 1 1 d . . . . .
H56A H 0.3763 0.4435 0.4826 0.103 Uiso 1 1 calc R U . . .
H56B H 0.3145 0.4613 0.5251 0.103 Uiso 1 1 calc R U . . .
H56C H 0.2847 0.4411 0.4708 0.103 Uiso 1 1 calc R U . . .
C57 C 0.0030(6) 0.4868(6) 0.3671(5) 0.068(4) Uani 1 1 d . . . . .
H57 H 0.0546 0.4997 0.3587 0.082 Uiso 1 1 calc R U . . .
C58 C 0.6578(6) 0.5443(7) 0.6413(6) 0.070(4) Uani 1 1 d . U . . .
C59 C 0.0129(6) 0.1482(7) 0.3928(5) 0.069(4) Uani 1 1 d . . . . .
H59A H 0.0401 0.1104 0.4056 0.104 Uiso 1 1 calc R U . . .
H59B H -0.0009 0.1414 0.3578 0.104 Uiso 1 1 calc R U . . .
H59C H -0.0347 0.1555 0.4123 0.104 Uiso 1 1 calc R U . . .
C60 C 0.0963(6) 0.3406(8) 0.3224(5) 0.076(4) Uani 1 1 d . . . . .
H60A H 0.0810 0.3856 0.3166 0.092 Uiso 1 1 calc R U . . .
H60B H 0.0644 0.3138 0.2998 0.092 Uiso 1 1 calc R U . . .
C61 C 0.5501(8) 0.5593(7) 0.5873(6) 0.075(4) Uani 1 1 d . . . . .
H61 H 0.5148 0.5421 0.5635 0.090 Uiso 1 1 calc R U . . .
C62 C 0.3526(7) 0.3704(7) 0.3420(6) 0.077(4) Uani 1 1 d . . . . .
H62A H 0.3265 0.4066 0.3258 0.115 Uiso 1 1 calc R U . . .
H62B H 0.4083 0.3708 0.3335 0.115 Uiso 1 1 calc R U . . .
H62C H 0.3465 0.3741 0.3782 0.115 Uiso 1 1 calc R U . . .
C63 C 0.5283(7) 0.4765(6) 0.2978(5) 0.057(3) Uani 0.928(6) 1 d . . P . .
H63 H 0.5205 0.4383 0.2759 0.068 Uiso 0.928(6) 1 calc R U P . .
C64 C -0.0605(6) 0.5210(6) 0.3502(5) 0.068(4) Uani 1 1 d . . . . .
H64 H -0.0535 0.5573 0.3294 0.082 Uiso 1 1 calc R U . . .
C65 C 0.1804(7) 0.3335(8) 0.3069(6) 0.079(4) Uani 1 1 d . . . . .
C66 C 0.6562(6) 0.6071(6) 0.6549(5) 0.063(3) Uani 1 1 d . U . . .
H66 H 0.6929 0.6233 0.6783 0.076 Uiso 1 1 calc R U . . .
C67 C 0.6073(9) 0.5205(7) 0.6087(6) 0.083(4) Uani 1 1 d . . . . .
H67 H 0.6102 0.4766 0.5997 0.100 Uiso 1 1 calc DR U . . .
C68 C 0.6665(11) 0.6585(9) 0.7926(6) 0.075(5) Uani 0.824(6) 1 d . . P . .
H68 H 0.6626 0.6679 0.8290 0.090 Uiso 0.824(6) 1 calc R U P . .
C69 C 0.2074(7) 0.6272(6) 0.3571(5) 0.063(3) Uani 0.9 1 d D . P . .
H69 H 0.2293 0.6505 0.3864 0.076 Uiso 0.75 1 calc R U P A 1
H69A H 0.2291 0.6349 0.3911 0.076 Uiso 0.15 1 calc R U P A 2
Cl16 Cl 0.4669(4) 0.5072(5) 0.7221(3) 0.097(3) Uani 0.5 1 d D . P B 2
C70 C 0.3433(11) 0.5320(9) 0.7001(9) 0.130(15) Uiso 0.5 1 d D . P C 1
Cl30 Cl 0.3493(7) 0.5082(8) 0.6422(4) 0.061(3) Uiso 0.25 1 d D . P B 2
F2 F 0.3594(13) 0.4201(9) 0.6999(8) 0.134(8) Uiso 0.5 1 d D . P C 1
Cl28 Cl 0.3247(14) 0.4437(11) 0.7211(11) 0.145(9) Uiso 0.25 1 d D . P D 4
C71 C 0.3830(10) 0.4736(8) 0.6770(7) 0.150(18) Uiso 0.5 1 d D . P C 1
F3 F 0.3630(9) 0.4663(9) 0.6296(5) 0.091(5) Uani 0.5 1 d D . P C 1
Cl31 Cl 0.3573(7) 0.5396(7) 0.6464(4) 0.065(3) Uiso 0.25 1 d D . P E 4
F1 F 0.4592(9) 0.4760(12) 0.6818(9) 0.187(13) Uiso 0.5 1 d D . P C 1
O19 O 0.2796(17) 0.5161(16) 0.7227(15) 0.089(12) Uiso 0.25 1 d D . P C 1
O20 O 0.385(2) 0.5826(11) 0.7008(19) 0.16(2) Uiso 0.25 1 d D U P C 1
H20A H 0.3637 0.6103 0.7189 0.247 Uiso 0.25 1 calc DR U P C 1
Cl37 Cl 0.2132(13) 0.5473(7) 0.3382(11) 0.078(7) Uiso 0.15 1 d D . P A 2
Cl39 Cl 0.2511(18) 0.6756(13) 0.3100(13) 0.122(17) Uiso 0.15 1 d D . P A 2
O21 O 0.2786(13) 0.5460(13) 0.6794(12) 0.065(8) Uiso 0.25 1 d D . P C 1
C72 C 0.3693(8) 0.5176(9) 0.7069(5) 0.067(7) Uiso 0.5 1 d D . P B 2
O23 O 0.3871(18) 0.5638(15) 0.7292(14) 0.085(11) Uiso 0.25 1 d D U P C 1
H23A H 0.3654 0.5986 0.7365 0.127 Uiso 0.25 1 calc DR U P C 1
Cl40 Cl 0.3039(12) 0.4729(14) 0.7408(9) 0.146(9) Uiso 0.25 1 d D . P B 2

loop_
_atom_site_aniso_label
_atom_site_aniso_U_11
_atom_site_aniso_U_22
_atom_site_aniso_U_33
_atom_site_aniso_U_23
_atom_site_aniso_U_13
_atom_site_aniso_U_12
S01 0.0215(7) 0.0423(12) 0.0374(12) 0.0044(10) -0.0016(8) -0.0003(8)
S02 0.0268(8) 0.0426(12) 0.0473(15) 0.0001(11) 0.0002(9) -0.0009(8)
Cl1 0.0394(10) 0.0664(17) 0.0470(15) -0.0056(12) 0.0080(10) -0.0028(10)
S04 0.0272(8) 0.0681(17) 0.0433(15) 0.0160(12) 0.0037(9) 0.0131(9)
S005 0.0268(8) 0.0711(18) 0.0585(17) -0.0169(14) 0.0061(10) -0.0108(10)
S006 0.0313(9) 0.0683(18) 0.0653(19) 0.0143(15) -0.0076(11) -0.0010(10)
Cl2 0.0468(11) 0.0581(16) 0.076(2) 0.0150(15) -0.0109(12) 0.0068(11)
Cl3 0.0525(12) 0.0723(19) 0.070(2) 0.0187(15) 0.0198(13) 0.0252(13)
Cl4 0.0621(14) 0.0537(17) 0.086(2) 0.0134(16) 0.0063(15) 0.0183(12)
S0A 0.0292(10) 0.108(3) 0.0559(19) 0.0270(18) 0.0114(11) 0.0068(12)
Cl5 0.0699(17) 0.117(3) 0.065(2) 0.003(2) 0.0240(16) 0.0351(19)
Cl6 0.102(2) 0.066(2) 0.057(2) 0.0011(17) -0.0274(19) 0.0089(18)
Cl7 0.085(2) 0.065(2) 0.073(3) 0.0078(18) -0.0069(18) 0.0158(17)
Cl8 0.0755(19) 0.083(2) 0.136(4) 0.051(3) 0.015(2) 0.0258(18)
Cl9 0.0550(15) 0.074(2) 0.127(4) -0.012(2) -0.0098(19) -0.0027(16)
Cl10 0.0618(18) 0.082(3) 0.068(3) 0.005(2) -0.0087(17) -0.0163(18)
Cl11 0.0537(17) 0.120(4) 0.061(3) 0.001(2) 0.0071(17) -0.012(2)
Cl12 0.0580(19) 0.067(3) 0.094(4) 0.014(2) -0.011(2) -0.0163(17)
Cl13 0.067(2) 0.157(5) 0.112(4) 0.053(3) -0.042(2) -0.042(2)
Cl14 0.071(2) 0.095(4) 0.075(3) 0.026(3) 0.014(2) -0.004(3)
Cl15 0.118(3) 0.071(3) 0.073(3) -0.001(2) -0.017(3) -0.005(2)
O1 0.026(3) 0.054(4) 0.049(4) -0.005(3) 0.004(3) -0.006(3)
O2 0.023(2) 0.056(4) 0.060(5) 0.001(4) -0.008(3) -0.009(3)
O3 0.031(3) 0.046(4) 0.041(4) 0.007(3) 0.000(3) 0.000(2)
O4 0.027(3) 0.062(4) 0.053(5) -0.005(4) 0.007(3) -0.010(3)
O5 0.032(3) 0.047(4) 0.050(4) 0.006(3) -0.003(3) -0.001(3)
O6 0.029(3) 0.054(4) 0.061(5) -0.003(4) 0.004(3) -0.006(3)
O7 0.021(2) 0.059(4) 0.042(4) 0.008(3) 0.001(3) 0.004(2)
O8 0.041(3) 0.062(5) 0.055(5) 0.002(4) -0.011(3) 0.008(3)
O9 0.035(3) 0.075(5) 0.044(4) 0.022(4) 0.005(3) 0.010(3)
O10 0.030(3) 0.091(6) 0.047(4) 0.014(4) 0.001(3) 0.003(3)
N1 0.027(3) 0.047(5) 0.052(5) 0.003(4) 0.004(3) -0.005(3)
N2 0.021(3) 0.049(5) 0.047(5) 0.001(4) 0.004(3) 0.002(3)
O11 0.024(3) 0.091(6) 0.045(4) 0.008(4) 0.007(3) 0.009(3)
O12 0.033(3) 0.087(6) 0.077(6) -0.032(5) 0.010(3) -0.011(3)
O13 0.046(3) 0.075(5) 0.058(5) -0.014(4) 0.018(3) -0.016(4)
N3 0.027(3) 0.056(5) 0.032(4) 0.014(4) -0.003(3) 0.007(3)
N4 0.024(3) 0.067(6) 0.040(5) 0.005(4) 0.003(3) 0.012(3)
N5 0.030(3) 0.034(4) 0.044(5) 0.006(4) -0.003(3) 0.004(3)
N6 0.028(3) 0.057(5) 0.044(5) -0.006(4) -0.012(3) 0.003(3)
O14 0.030(3) 0.086(6) 0.103(8) 0.023(5) -0.012(4) -0.004(3)
N7 0.027(3) 0.056(5) 0.048(5) -0.004(4) 0.001(3) 0.004(3)
O15 0.058(4) 0.118(8) 0.042(5) 0.015(5) 0.016(4) 0.038(5)
O16 0.058(4) 0.064(5) 0.061(5) 0.019(4) 0.018(4) 0.028(4)
N8 0.027(3) 0.081(6) 0.039(5) 0.010(5) 0.007(3) 0.001(4)
O17 0.032(3) 0.152(9) 0.070(6) 0.042(6) -0.001(4) -0.029(4)
N9 0.022(3) 0.071(6) 0.051(5) -0.015(5) 0.004(3) -0.001(3)
N10 0.028(3) 0.064(6) 0.050(6) -0.006(4) 0.005(3) 0.010(3)
N11 0.033(4) 0.093(7) 0.051(6) 0.017(5) 0.004(4) 0.009(4)
C1 0.031(4) 0.049(6) 0.047(6) 0.000(5) -0.007(4) -0.003(4)
N12 0.045(4) 0.094(8) 0.060(7) 0.020(6) 0.013(5) 0.009(5)
C2 0.029(4) 0.067(7) 0.034(5) -0.006(5) 0.001(4) -0.008(4)
C3 0.033(4) 0.048(6) 0.038(6) 0.006(4) 0.002(4) 0.010(4)
C4 0.029(4) 0.053(6) 0.044(6) 0.006(5) -0.004(4) 0.007(4)
C5 0.021(3) 0.038(5) 0.058(6) -0.003(4) 0.006(4) 0.002(3)
C6 0.039(4) 0.058(7) 0.047(6) 0.004(5) 0.013(4) 0.014(4)
C7 0.034(4) 0.038(5) 0.048(6) -0.003(4) 0.008(4) 0.001(4)
C8 0.023(3) 0.050(5) 0.036(5) -0.005(4) 0.001(4) 0.001(3)
C9 0.025(4) 0.057(6) 0.052(6) 0.005(5) -0.002(4) 0.014(4)
C10 0.034(4) 0.039(5) 0.042(6) 0.011(4) 0.002(4) 0.007(4)
C11 0.035(4) 0.047(6) 0.041(6) 0.008(5) -0.003(4) 0.005(4)
C12 0.028(4) 0.063(7) 0.037(6) 0.009(5) -0.005(4) 0.007(4)
C13 0.029(4) 0.042(5) 0.049(6) 0.005(5) -0.001(4) -0.006(3)
C14 0.024(3) 0.072(7) 0.054(7) 0.007(5) 0.006(4) 0.001(4)
C15 0.042(4) 0.048(6) 0.061(7) -0.008(5) 0.006(5) -0.008(4)
C16 0.035(4) 0.063(7) 0.052(7) 0.012(5) 0.011(4) 0.004(4)
C17 0.020(3) 0.058(6) 0.044(6) -0.010(5) 0.000(4) -0.001(4)
C18 0.044(5) 0.043(6) 0.068(8) 0.000(5) -0.004(5) -0.004(4)
O18 0.063(5) 0.202(14) 0.056(6) 0.050(8) 0.010(5) 0.019(7)
C19 0.028(4) 0.056(6) 0.064(7) 0.000(5) 0.015(4) -0.001(4)
C20 0.032(4) 0.051(6) 0.061(7) 0.001(5) -0.006(4) -0.004(4)
C21 0.028(4) 0.056(6) 0.039(6) 0.005(5) 0.004(4) 0.004(4)
C22 0.032(4) 0.048(6) 0.054(7) 0.010(5) 0.006(4) 0.000(4)
C23 0.046(5) 0.061(7) 0.045(6) 0.004(5) 0.008(5) -0.015(5)
C24 0.038(4) 0.052(6) 0.074(9) 0.004(6) 0.006(5) 0.012(4)
C25 0.029(4) 0.071(7) 0.044(6) 0.003(5) -0.006(4) 0.012(4)
C26 0.047(5) 0.042(6) 0.047(6) 0.004(5) 0.012(5) -0.002(4)
C27 0.049(5) 0.041(6) 0.062(7) 0.006(5) 0.005(5) 0.002(4)
C28 0.039(4) 0.044(6) 0.051(6) -0.002(5) 0.014(4) 0.001(4)
C29 0.043(4) 0.057(6) 0.043(6) -0.004(5) -0.009(4) 0.015(4)
C30 0.036(4) 0.069(7) 0.048(7) -0.004(5) 0.010(4) 0.014(4)
C31 0.031(4) 0.049(6) 0.056(7) -0.005(5) 0.003(4) -0.004(4)
C32 0.028(4) 0.056(6) 0.056(7) -0.006(5) 0.006(4) -0.002(4)
C33 0.048(5) 0.057(7) 0.066(8) -0.008(6) 0.002(5) -0.001(5)
C34 0.052(5) 0.060(7) 0.054(7) 0.001(6) 0.019(5) 0.014(5)
C35 0.036(4) 0.080(8) 0.046(7) -0.006(6) 0.000(4) 0.010(5)
C36 0.036(4) 0.064(7) 0.054(7) 0.006(6) 0.008(4) -0.008(4)
C37 0.030(4) 0.118(12) 0.067(9) -0.013(8) -0.007(5) -0.004(6)
C38 0.024(3) 0.065(7) 0.044(6) 0.015(5) -0.001(4) 0.010(4)
C39 0.039(4) 0.052(6) 0.060(7) 0.017(5) 0.012(5) 0.010(4)
C40 0.047(5) 0.058(7) 0.050(7) 0.015(5) 0.003(5) -0.012(5)
C41 0.037(4) 0.059(7) 0.059(7) -0.002(6) 0.006(5) -0.012(4)
C42 0.048(5) 0.055(7) 0.063(8) 0.015(6) 0.006(5) 0.007(5)
C43 0.049(5) 0.053(7) 0.077(9) -0.013(6) -0.019(6) -0.005(5)
C44 0.042(5) 0.064(8) 0.056(7) 0.015(6) 0.017(5) -0.007(5)
C45 0.040(4) 0.048(6) 0.057(7) -0.006(5) 0.007(5) 0.011(4)
C46 0.029(4) 0.082(8) 0.044(6) 0.003(6) -0.001(4) 0.004(4)
C47 0.024(3) 0.067(7) 0.036(5) 0.005(5) -0.002(3) 0.008(4)
C48 0.035(4) 0.104(10) 0.046(7) -0.007(6) 0.010(5) -0.006(5)
C49 0.065(6) 0.067(7) 0.040(6) -0.003(5) -0.012(5) 0.016(6)
C50 0.035(4) 0.055(7) 0.077(9) 0.009(6) -0.009(5) -0.008(4)
C51 0.061(6) 0.046(6) 0.064(8) 0.022(6) 0.020(6) 0.013(5)
C52 0.050(5) 0.070(8) 0.048(7) -0.005(6) -0.004(5) -0.005(5)
C53 0.036(5) 0.116(11) 0.051(8) 0.013(7) 0.013(5) 0.007(6)
C54 0.063(6) 0.051(6) 0.049(7) -0.007(5) 0.004(5) 0.006(5)
C55 0.047(5) 0.045(6) 0.060(7) 0.018(5) 0.015(5) 0.003(4)
C56 0.065(6) 0.050(7) 0.091(10) 0.000(7) 0.023(7) 0.012(5)
C57 0.038(5) 0.075(8) 0.091(10) 0.026(8) -0.017(6) -0.023(5)
C58 0.046(5) 0.071(7) 0.095(11) 0.038(7) 0.017(6) 0.010(6)
C59 0.049(5) 0.094(10) 0.064(8) -0.020(8) 0.006(5) -0.013(6)
C60 0.043(5) 0.133(13) 0.054(8) 0.031(8) 0.007(5) 0.014(7)
C61 0.078(8) 0.077(10) 0.070(9) 0.020(8) -0.007(7) -0.018(7)
C62 0.054(6) 0.096(10) 0.080(10) 0.022(8) 0.029(6) 0.002(6)
C63 0.068(7) 0.056(7) 0.046(7) 0.007(6) -0.011(6) -0.005(6)
C64 0.051(6) 0.061(7) 0.091(10) 0.038(7) -0.015(6) -0.011(5)
C65 0.054(6) 0.120(13) 0.064(9) 0.012(9) 0.009(6) 0.017(7)
C66 0.044(5) 0.074(7) 0.072(9) 0.009(7) 0.001(5) 0.000(5)
C67 0.105(11) 0.055(8) 0.090(11) 0.013(8) 0.010(9) -0.018(8)
C68 0.102(12) 0.077(11) 0.047(9) -0.006(8) 0.004(9) -0.008(10)
C69 0.065(7) 0.064(8) 0.060(9) -0.013(7) 0.003(6) -0.016(6)
Cl16 0.061(3) 0.133(7) 0.098(6) -0.016(5) -0.031(4) 0.028(4)
F3 0.094(11) 0.107(14) 0.073(11) -0.021(11) -0.021(9) -0.012(10)

loop_
_atom_type_symbol
_atom_type_description
_atom_type_scat_dispersion_real
_atom_type_scat_dispersion_imag
_atom_type_scat_source
C C 0.0181 0.0091 'International Tables Vol C Tables 4.2.6.8 and 6.1.1.4'
H H 0.0000 0.0000 'International Tables Vol C Tables 4.2.6.8 and 6.1.1.4'
Cl Cl 0.3639 0.7018 'International Tables Vol C Tables 4.2.6.8 and 6.1.1.4'
F F 0.0727 0.0534 'International Tables Vol C Tables 4.2.6.8 and 6.1.1.4'
N N 0.0311 0.0180 'International Tables Vol C Tables 4.2.6.8 and 6.1.1.4'
O O 0.0492 0.0322 'International Tables Vol C Tables 4.2.6.8 and 6.1.1.4'
S S 0.3331 0.5567 'International Tables Vol C Tables 4.2.6.8 and 6.1.1.4'

loop_
_geom_angle_atom_site_label_1
_geom_angle_atom_site_label_2
_geom_angle_atom_site_label_3
_geom_angle
O3 S01 O2 119.2(4)
O3 S01 N5 107.6(4)
O2 S01 N5 107.3(4)
O3 S01 C10 107.6(4)
O2 S01 C10 107.4(4)
N5 S01 C10 107.2(4)
O5 S02 O6 121.6(4)
O5 S02 N2 106.2(4)
O6 S02 N2 107.0(4)
O5 S02 C7 108.1(4)
O6 S02 C7 108.0(4)
N2 S02 C7 104.7(4)
O16 S04 O10 120.4(5)
O16 S04 N4 108.3(5)
O10 S04 N4 106.7(4)
O16 S04 C47 106.1(5)
O10 S04 C47 107.5(5)
N4 S04 C47 107.3(4)
O12 S005 O13 119.9(5)
O12 S005 N9 108.8(5)
O13 S005 N9 106.5(5)
O12 S005 C41 108.0(5)
O13 S005 C41 107.0(5)
N9 S005 C41 105.7(4)
O8 S006 O14 121.4(5)
O8 S006 N11 107.0(5)
O14 S006 N11 105.1(5)
O8 S006 C50 106.8(5)
O14 S006 C50 108.1(5)
N11 S006 C50 107.8(5)
O17 S0A O15 120.7(6)
O17 S0A N8 107.6(5)
O15 S0A N8 107.0(6)
O17 S0A C44 107.0(6)
O15 S0A C44 106.6(6)
N8 S0A C44 107.3(5)
C2 N1 C19 123.6(8)
C2 N1 H1 118.2
C19 N1 H1 118.2
C38 N2 C17 117.4(8)
C38 N2 S02 115.8(7)
C17 N2 S02 112.8(6)
C11 N3 C25 119.8(8)
C11 N3 H3 120.1
C25 N3 H3 120.1
C14 N4 C6 117.0(8)
C14 N4 S04 114.4(7)
C6 N4 S04 118.6(7)
C3 N5 C13 118.6(8)
C3 N5 S01 114.4(7)
C13 N5 S01 119.8(6)
C8 N6 C1 123.2(8)
C8 N6 H6 118.4
C1 N6 H6 118.4
C5 N7 C45 120.8(8)
C5 N7 H7 119.6
C45 N7 H7 119.6
C46 N8 C16 116.4(8)
C46 N8 S0A 116.4(7)
C16 N8 S0A 117.1(7)
C48 N9 C32 118.0(9)
C48 N9 S005 115.9(8)
C32 N9 S005 115.5(8)
C9 N10 C30 124.1(9)
C9 N10 H10 117.9
C30 N10 H10 117.9
C60 N11 C35 117.4(11)
C60 N11 S006 116.7(10)
C35 N11 S006 119.0(7)
N6 C1 C13 111.3(8)
N6 C1 C43 108.0(9)
C13 C1 C43 109.9(8)
N6 C1 H1A 109.2
C13 C1 H1A 109.2
C43 C1 H1A 109.2
C65 N12 C53 118.6(11)
C65 N12 H12 120.7
C53 N12 H12 120.7
O4 C2 N1 123.1(10)
O4 C2 C17 118.8(8)
N1 C2 C17 118.1(8)
N5 C3 C11 118.2(8)
N5 C3 H3A 107.8
C11 C3 H3A 107.8
N5 C3 H3B 107.8
C11 C3 H3B 107.8
H3A C3 H3B 107.1
C47 C4 C12 118.3(10)
C47 C4 H4 120.9
C12 C4 H4 120.9
O1 C5 N7 125.7(9)
O1 C5 C32 117.7(7)
N7 C5 C32 116.5(8)
N4 C6 C45 113.0(8)
N4 C6 H6A 109.0
C45 C6 H6A 109.0
N4 C6 H6B 109.0
C45 C6 H6B 109.0
H6A C6 H6B 107.8
C55 C7 C26 120.8(9)
C55 C7 S02 120.1(7)
C26 C7 S02 119.0(8)
O7 C8 N6 123.0(9)
O7 C8 C46 123.0(8)
N6 C8 C46 113.9(8)
O11 C9 N10 124.6(10)
O11 C9 C14 123.3(9)
N10 C9 C14 112.1(9)
C29 C10 C31 121.6(9)
C29 C10 S01 119.9(7)
C31 C10 S01 118.5(8)
O9 C11 N3 123.4(8)
O9 C11 C3 117.3(8)
N3 C11 C3 119.3(8)
C21 C12 C4 120.9(9)
C21 C12 H12A 119.6
C4 C12 H12A 119.6
N5 C13 C1 113.3(7)
N5 C13 H13A 108.9
C1 C13 H13A 108.9
N5 C13 H13B 108.9
C1 C13 H13B 108.9
H13A C13 H13B 107.7
N4 C14 C9 113.0(8)
N4 C14 H14A 109.0
C9 C14 H14A 109.0
N4 C14 H14B 109.0
C9 C14 H14B 109.0
H14A C14 H14B 107.8
C36 C15 C21 118.2(10)
C36 C15 H15 120.9
C21 C15 H15 120.9
N8 C16 C19 113.3(8)
N8 C16 H16A 108.9
C19 C16 H16A 108.9
N8 C16 H16B 108.9
C19 C16 H16B 108.9
H16A C16 H16B 107.7
N2 C17 C2 117.5(7)
N2 C17 H17A 107.9
C2 C17 H17A 107.9
N2 C17 H17B 107.9
C2 C17 H17B 107.9
H17A C17 H17B 107.2
C20 C18 C64 122.8(10)
C20 C18 Cl2 118.6(7)
C64 C18 Cl2 118.5(9)
N1 C19 C33 112.4(10)
N1 C19 C16 109.4(9)
C33 C19 C16 107.8(8)
N1 C19 H19 109.1
C33 C19 H19 109.1
C16 C19 H19 109.1
C18 C20 C22 118.7(9)
C18 C20 H20 120.6
C22 C20 H20 120.6
C12 C21 C15 121.5(9)
C12 C21 Cl1 121.5(7)
C15 C21 Cl1 117.0(8)
C50 C22 C20 120.0(10)
C50 C22 H22 120.0
C20 C22 H22 120.0
C41 C23 C40 118.3(11)
C41 C23 H23 120.9
C40 C23 H23 120.9
C34 C24 C31 119.4(10)
C34 C24 H24 120.3
C31 C24 H24 120.3
N3 C25 C38 111.8(8)
N3 C25 C37 109.4(9)
C38 C25 C37 115.3(9)
N3 C25 H25 106.6
C38 C25 H25 106.6
C37 C25 H25 106.6
C28 C26 C7 118.8(9)
C28 C26 H26 120.6
C7 C26 H26 120.6
C54 C27 C40 122.9(10)
C54 C27 Cl4 117.9(9)
C40 C27 Cl4 119.2(8)
C39 C28 C26 119.8(9)
C39 C28 H28 120.1
C26 C28 H28 120.1
C10 C29 C49 120.6(9)
C10 C29 H29 119.7
C49 C29 H29 119.7
N10 C30 C35 109.2(9)
N10 C30 C59 107.1(10)
C35 C30 C59 110.4(9)
N10 C30 H30 110.0
C35 C30 H30 110.0
C59 C30 H30 110.0
C24 C31 C10 118.2(10)
C24 C31 H31 120.9
C10 C31 H31 120.9
N9 C32 C5 118.2(7)
N9 C32 H32A 107.8
C5 C32 H32A 107.8
N9 C32 H32B 107.8
C5 C32 H32B 107.8
H32A C32 H32B 107.1
C19 C33 H33A 109.5
C19 C33 H33B 109.5
H33A C33 H33B 109.5
C19 C33 H33C 109.5
H33A C33 H33C 109.5
H33B C33 H33C 109.5
C24 C34 C49 123.3(10)
C24 C34 Cl5 118.6(8)
C49 C34 Cl5 118.0(9)
N11 C35 C30 113.5(8)
N11 C35 H35A 108.9
C30 C35 H35A 108.9
N11 C35 H35B 108.9
C30 C35 H35B 108.9
H35A C35 H35B 107.7
C47 C36 C15 119.7(9)
C47 C36 H36 120.2
C15 C36 H36 120.2
C25 C37 H37A 109.5
C25 C37 H37B 109.5
H37A C37 H37B 109.5
C25 C37 H37C 109.5
H37A C37 H37C 109.5
H37B C37 H37C 109.5
N2 C38 C25 116.8(9)
N2 C38 H38A 108.1
C25 C38 H38A 108.1
N2 C38 H38B 108.1
C25 C38 H38B 108.1
H38A C38 H38B 107.3
C51 C39 C28 122.0(9)
C51 C39 Cl3 118.1(8)
C28 C39 Cl3 119.8(7)
C27 C40 C23 118.5(10)
C27 C40 H40 120.8
C23 C40 H40 120.8
C52 C41 C23 122.4(10)
C52 C41 S005 120.4(9)
C23 C41 S005 117.2(9)
C44 C42 C66 119.7(12)
C44 C42 H42 120.1
C66 C42 H42 120.1
C1 C43 H43A 109.5
C1 C43 H43B 109.5
H43A C43 H43B 109.5
C1 C43 H43C 109.5
H43A C43 H43C 109.5
H43B C43 H43C 109.5
C61 C44 C42 119.5(11)
C61 C44 S0A 122.8(10)
C42 C44 S0A 117.6(9)
N7 C45 C56 110.3(10)
N7 C45 C6 110.0(9)
C56 C45 C6 109.6(8)
N7 C45 H45 109.0
C56 C45 H45 109.0
C6 C45 H45 109.0
N8 C46 C8 112.7(8)
N8 C46 H46A 109.0
C8 C46 H46A 109.0
N8 C46 H46B 109.0
C8 C46 H46B 109.0
H46A C46 H46B 107.8
C4 C47 C36 121.5(9)
C4 C47 S04 118.5(8)
C36 C47 S04 120.0(7)
N9 C48 C53 116.5(11)
N9 C48 H48A 108.2
C53 C48 H48A 108.2
N9 C48 H48B 108.2
C53 C48 H48B 108.2
H48A C48 H48B 107.3
C34 C49 C29 116.7(10)
C34 C49 H49 121.7
C29 C49 H49 121.7
C22 C50 C57 120.5(10)
C22 C50 S006 119.9(9)
C57 C50 S006 119.4(8)
C39 C51 C55 119.3(10)
C39 C51 H51 120.4
C55 C51 H51 120.4
C41 C52 C54 119.2(11)
C41 C52 H52 120.4
C54 C52 H52 120.4
N12 C53 C48 113.6(11)
N12 C53 C62 108.1(11)
C48 C53 C62 115.2(10)
N12 C53 H53 106.5
C48 C53 H53 106.5
C62 C53 H53 106.5
C27 C54 C52 118.6(11)
C27 C54 H54 120.7
C52 C54 H54 120.7
C7 C55 C51 119.3(9)
C7 C55 H55 120.4
C51 C55 H55 120.4
C45 C56 H56A 109.5
C45 C56 H56B 109.5
H56A C56 H56B 109.5
C45 C56 H56C 109.5
H56A C56 H56C 109.5
H56B C56 H56C 109.5
C64 C57 C50 119.1(9)
C64 C57 H57 120.5
C50 C57 H57 120.5
C67 C58 C66 121.7(12)
C67 C58 Cl8 120.2(12)
C66 C58 Cl8 118.1(12)
C30 C59 H59A 109.5
C30 C59 H59B 109.5
H59A C59 H59B 109.5
C30 C59 H59C 109.5
H59A C59 H59C 109.5
H59B C59 H59C 109.5
N11 C60 C65 118.6(10)
N11 C60 H60A 107.7
C65 C60 H60A 107.7
N11 C60 H60B 107.7
C65 C60 H60B 107.7
H60A C60 H60B 107.1
C44 C61 C67 119.4(14)
C44 C61 H61 120.3
C67 C61 H61 120.3
C53 C62 H62A 109.5
C53 C62 H62B 109.5
H62A C62 H62B 109.5
C53 C62 H62C 109.5
H62A C62 H62C 109.5
H62B C62 H62C 109.5
Cl13 C63 Cl6 109.5(7)
Cl13 C63 Cl7 111.2(7)
Cl6 C63 Cl7 109.6(7)
Cl13 C63 H63 108.8
Cl6 C63 H63 108.8
Cl7 C63 H63 108.8
C57 C64 C18 118.8(11)
C57 C64 H64 120.6
C18 C64 H64 120.6
O18 C65 N12 123.5(11)
O18 C65 C60 116.6(12)
N12 C65 C60 119.9(12)
C58 C66 C42 118.9(12)
C58 C66 H66 120.5
C42 C66 H66 120.5
C58 C67 C61 120.8(14)
C58 C67 H67 119.6
C61 C67 H67 119.6
Cl11 C68 Cl15 111.3(10)
Cl11 C68 Cl10 109.7(10)
Cl15 C68 Cl10 107.7(9)
Cl11 C68 H68 109.3
Cl15 C68 H68 109.3
Cl10 C68 H68 109.3
Cl14 C69 Cl12 110.8(7)
Cl14 C69 Cl9 113.8(9)
Cl37 C69 Cl9 107.2(10)
Cl12 C69 Cl9 109.9(7)
Cl37 C69 Cl39 108.2(12)
Cl9 C69 Cl39 99.7(12)
Cl14 C69 H69 107.4
Cl12 C69 H69 107.4
Cl9 C69 H69 107.4
Cl37 C69 H69A 113.5
Cl9 C69 H69A 113.5
Cl39 C69 H69A 113.5
O23 C70 O21 131.5(19)
O23 C70 O20 39(3)
O21 C70 O20 108(3)
O23 C70 O19 110(3)
O21 C70 O19 62(3)
O20 C70 O19 132.8(19)
O23 C70 C71 113.8(13)
O21 C70 C71 113.2(12)
O20 C70 C71 114.6(13)
O19 C70 C71 111.1(12)
F1 C71 F3 110.8(12)
F1 C71 F2 106.6(12)
F3 C71 F2 105.6(11)
F1 C71 C70 111.9(11)
F3 C71 C70 111.5(11)
F2 C71 C70 110.3(11)
C70 O20 H20A 109.5
Cl40 C72 Cl16 115.9(11)
Cl40 C72 Cl30 109.4(11)
Cl16 C72 Cl30 113.5(10)
C70 O23 H23A 109.5

loop_
_geom_bond_atom_site_label_1
_geom_bond_atom_site_label_2
_geom_bond_distance
S01 O3 1.428(7)
S01 O2 1.432(6)
S01 N5 1.635(8)
S01 C10 1.775(9)
S02 O5 1.434(7)
S02 O6 1.435(6)
S02 N2 1.665(9)
S02 C7 1.774(9)
Cl1 C21 1.735(9)
S04 O16 1.422(9)
S04 O10 1.435(7)
S04 N4 1.627(8)
S04 C47 1.777(9)
S005 O12 1.415(8)
S005 O13 1.418(9)
S005 N9 1.652(10)
S005 C41 1.792(11)
S006 O8 1.437(8)
S006 O14 1.440(8)
S006 N11 1.629(11)
S006 C50 1.771(10)
Cl2 C18 1.748(10)
Cl3 C39 1.747(9)
Cl4 C27 1.752(10)
S0A O17 1.424(8)
S0A O15 1.427(11)
S0A N8 1.628(9)
S0A C44 1.770(11)
Cl5 C34 1.735(10)
Cl6 C63 1.771(13)
Cl7 C63 1.789(13)
Cl8 C58 1.750(12)
Cl9 C69 1.778(14)
Cl10 C68 1.782(19)
Cl11 C68 1.741(18)
Cl12 C69 1.775(14)
Cl13 C63 1.730(13)
Cl14 C69 1.735(14)
Cl15 C68 1.776(18)
O1 C5 1.217(11)
O4 C2 1.257(11)
O7 C8 1.230(11)
O9 C11 1.233(12)
N1 C2 1.318(11)
N1 C19 1.462(13)
N1 H1 0.8800
N2 C38 1.464(13)
N2 C17 1.482(11)
O11 C9 1.224(12)
N3 C11 1.333(12)
N3 C25 1.472(10)
N3 H3 0.8800
N4 C14 1.468(12)
N4 C6 1.482(14)
N5 C3 1.465(12)
N5 C13 1.474(12)
N6 C8 1.328(11)
N6 C1 1.455(13)
N6 H6 0.8800
N7 C5 1.332(10)
N7 C45 1.451(13)
N7 H7 0.8800
N8 C46 1.469(12)
N8 C16 1.492(15)
N9 C48 1.465(15)
N9 C32 1.467(12)
N10 C9 1.344(13)
N10 C30 1.472(14)
N10 H10 0.8800
N11 C60 1.471(15)
N11 C35 1.474(15)
C1 C13 1.528(14)
C1 C43 1.537(13)
C1 H1A 1.0000
N12 C65 1.332(17)
N12 C53 1.478(12)
N12 H12 0.8800
C2 C17 1.496(15)
C3 C11 1.515(11)
C3 H3A 0.9900
C3 H3B 0.9900
C4 C47 1.386(14)
C4 C12 1.405(14)
C4 H4 0.9500
C5 C32 1.496(14)
C6 C45 1.534(12)
C6 H6A 0.9900
C6 H6B 0.9900
C7 C55 1.383(14)
C7 C26 1.400(13)
C8 C46 1.509(15)
C9 C14 1.519(15)
C10 C29 1.371(15)
C10 C31 1.396(12)
C12 C21 1.345(15)
C12 H12A 0.9500
C13 H13A 0.9900
C13 H13B 0.9900
C14 H14A 0.9900
C14 H14B 0.9900
C15 C36 1.394(15)
C15 C21 1.415(14)
C15 H15 0.9500
C16 C19 1.538(13)
C16 H16A 0.9900
C16 H16B 0.9900
C17 H17A 0.9900
C17 H17B 0.9900
C18 C20 1.353(16)
C18 C64 1.384(15)
O18 C65 1.223(17)
C19 C33 1.511(16)
C19 H19 1.0000
C20 C22 1.399(13)
C20 H20 0.9500
C22 C50 1.366(13)
C22 H22 0.9500
C23 C41 1.387(15)
C23 C40 1.390(15)
C23 H23 0.9500
C24 C34 1.361(17)
C24 C31 1.396(14)
C24 H24 0.9500
C25 C38 1.514(15)
C25 C37 1.533(17)
C25 H25 1.0000
C26 C28 1.387(13)
C26 H26 0.9500
C27 C54 1.368(16)
C27 C40 1.381(16)
C28 C39 1.369(15)
C28 H28 0.9500
C29 C49 1.399(15)
C29 H29 0.9500
C30 C35 1.541(15)
C30 C59 1.544(16)
C30 H30 1.0000
C31 H31 0.9500
C32 H32A 0.9900
C32 H32B 0.9900
C33 H33A 0.9800
C33 H33B 0.9800
C33 H33C 0.9800
C34 C49 1.398(15)
C35 H35A 0.9900
C35 H35B 0.9900
C36 C47 1.391(15)
C36 H36 0.9500
C37 H37A 0.9800
C37 H37B 0.9800
C37 H37C 0.9800
C38 H38A 0.9900
C38 H38B 0.9900
C39 C51 1.368(14)
C40 H40 0.9500
C41 C52 1.369(16)
C42 C44 1.385(16)
C42 C66 1.400(16)
C42 H42 0.9500
C43 H43A 0.9800
C43 H43B 0.9800
C43 H43C 0.9800
C44 C61 1.371(19)
C45 C56 1.527(16)
C45 H45 1.0000
C46 H46A 0.9900
C46 H46B 0.9900
C48 C53 1.490(18)
C48 H48A 0.9900
C48 H48B 0.9900
C49 H49 0.9500
C50 C57 1.413(16)
C51 C55 1.396(14)
C51 H51 0.9500
C52 C54 1.381(15)
C52 H52 0.9500
C53 C62 1.56(2)
C53 H53 1.0000
C54 H54 0.9500
C55 H55 0.9500
C56 H56A 0.9800
C56 H56B 0.9800
C56 H56C 0.9800
C57 C64 1.378(16)
C57 H57 0.9500
C58 C67 1.33(2)
C58 C66 1.361(19)
C59 H59A 0.9800
C59 H59B 0.9800
C59 H59C 0.9800
C60 C65 1.506(15)
C60 H60A 0.9900
C60 H60B 0.9900
C61 C67 1.39(2)
C61 H61 0.9500
C62 H62A 0.9800
C62 H62B 0.9800
C62 H62C 0.9800
C63 H63 1.0000
C64 H64 0.9500
C66 H66 0.9500
C67 H67 0.9500
C68 H68 1.0000
C69 Cl37 1.746(12)
C69 Cl39 1.783(13)
C69 H69 1.0000
C69 H69A 1.0000
Cl16 C72 1.733(13)
C70 O23 1.271(13)
C70 O21 1.272(13)
C70 O20 1.276(13)
C70 O19 1.291(13)
C70 C71 1.528(11)
Cl30 C72 1.781(12)
F2 C71 1.337(13)
C71 F1 1.312(12)
C71 F3 1.325(12)
O20 H20A 0.8400
C72 Cl40 1.717(13)
O23 H23A 0.8400

loop_
_geom_torsion_atom_site_label_1
_geom_torsion_atom_site_label_2
_geom_torsion_atom_site_label_3
_geom_torsion_atom_site_label_4
_geom_torsion
O5 S02 N2 C38 -173.3(5)
O6 S02 N2 C38 -42.0(6)
C7 S02 N2 C38 72.5(6)
O5 S02 N2 C17 47.5(7)
O6 S02 N2 C17 178.7(6)
C7 S02 N2 C17 -66.7(7)
O16 S04 N4 C14 49.6(8)
O10 S04 N4 C14 -179.5(7)
C47 S04 N4 C14 -64.5(8)
O16 S04 N4 C6 -165.8(6)
O10 S04 N4 C6 -34.9(7)
C47 S04 N4 C6 80.1(7)
O3 S01 N5 C3 -178.3(5)
O2 S01 N5 C3 -49.0(7)
C10 S01 N5 C3 66.1(6)
O3 S01 N5 C13 31.6(7)
O2 S01 N5 C13 161.0(7)
C10 S01 N5 C13 -83.9(8)
O17 S0A N8 C46 179.1(8)
O15 S0A N8 C46 48.1(9)
C44 S0A N8 C46 -66.0(9)
O17 S0A N8 C16 -36.6(8)
O15 S0A N8 C16 -167.6(6)
C44 S0A N8 C16 78.3(8)
O12 S005 N9 C48 -37.8(7)
O13 S005 N9 C48 -168.4(6)
C41 S005 N9 C48 78.1(7)
O12 S005 N9 C32 178.2(7)
O13 S005 N9 C32 47.6(7)
C41 S005 N9 C32 -66.0(8)
O8 S006 N11 C60 -176.8(7)
O14 S006 N11 C60 -46.5(8)
C50 S006 N11 C60 68.7(8)
O8 S006 N11 C35 32.9(8)
O14 S006 N11 C35 163.2(7)
C50 S006 N11 C35 -81.6(8)
C8 N6 C1 C13 -86.8(10)
C8 N6 C1 C43 152.4(9)
C19 N1 C2 O4 -5.4(16)
C19 N1 C2 C17 173.8(9)
C13 N5 C3 C11 -109.5(10)
S01 N5 C3 C11 100.1(9)
C45 N7 C5 O1 -3.0(16)
C45 N7 C5 C32 180.0(9)
C14 N4 C6 C45 -135.2(9)
S04 N4 C6 C45 81.1(10)
O5 S02 C7 C55 167.3(9)
O6 S02 C7 C55 34.0(11)
N2 S02 C7 C55 -79.8(10)
O5 S02 C7 C26 -16.3(10)
O6 S02 C7 C26 -149.6(8)
N2 S02 C7 C26 96.6(9)
C1 N6 C8 O7 -3.1(15)
C1 N6 C8 C46 175.5(9)
C30 N10 C9 O11 -6.9(16)
C30 N10 C9 C14 173.5(9)
O3 S01 C10 C29 143.0(8)
O2 S01 C10 C29 13.6(10)
N5 S01 C10 C29 -101.5(9)
O3 S01 C10 C31 -35.5(9)
O2 S01 C10 C31 -165.0(8)
N5 S01 C10 C31 80.0(9)
C25 N3 C11 O9 5.2(16)
C25 N3 C11 C3 -176.3(9)
N5 C3 C11 O9 -174.8(9)
N5 C3 C11 N3 6.6(14)
C47 C4 C12 C21 0.8(13)
C3 N5 C13 C1 105.9(9)
S01 N5 C13 C1 -105.3(8)
N6 C1 C13 N5 73.8(9)
C43 C1 C13 N5 -166.6(8)
C6 N4 C14 C9 69.7(11)
S04 N4 C14 C9 -145.1(7)
O11 C9 C14 N4 -4.6(14)
N10 C9 C14 N4 175.0(8)
C46 N8 C16 C19 -134.2(9)
S0A N8 C16 C19 81.5(10)
C38 N2 C17 C2 118.3(10)
S02 N2 C17 C2 -103.2(9)
O4 C2 C17 N2 -176.5(9)
N1 C2 C17 N2 4.1(14)
C2 N1 C19 C33 86.1(11)
C2 N1 C19 C16 -154.2(9)
N8 C16 C19 N1 46.9(12)
N8 C16 C19 C33 169.5(9)
C64 C18 C20 C22 0(2)
Cl2 C18 C20 C22 177.5(9)
C4 C12 C21 C15 0.0(14)
C4 C12 C21 Cl1 179.2(7)
C36 C15 C21 C12 -0.6(15)
C36 C15 C21 Cl1 -179.8(8)
C18 C20 C22 C50 -0.6(18)
C11 N3 C25 C38 -149.5(10)
C11 N3 C25 C37 81.6(12)
C55 C7 C26 C28 2.1(16)
S02 C7 C26 C28 -174.3(8)
C7 C26 C28 C39 -0.7(17)
C31 C10 C29 C49 -1.5(17)
S01 C10 C29 C49 -180.0(9)
C9 N10 C30 C35 -82.4(10)
C9 N10 C30 C59 158.0(9)
C34 C24 C31 C10 -1.4(16)
C29 C10 C31 C24 2.0(16)
S01 C10 C31 C24 -179.5(8)
C48 N9 C32 C5 123.8(11)
S005 N9 C32 C5 -92.9(10)
O1 C5 C32 N9 178.4(9)
N7 C5 C32 N9 -4.3(15)
C31 C24 C34 C49 0.3(19)
C31 C24 C34 Cl5 -177.6(9)
C60 N11 C35 C30 100.4(11)
S006 N11 C35 C30 -109.5(9)
N10 C30 C35 N11 74.9(11)
C59 C30 C35 N11 -167.6(9)
C21 C15 C36 C47 0.3(16)
C17 N2 C38 C25 -80.8(9)
S02 N2 C38 C25 142.0(7)
N3 C25 C38 N2 -67.8(11)
C37 C25 C38 N2 58.0(11)
C26 C28 C39 C51 -0.7(19)
C26 C28 C39 Cl3 178.2(9)
C54 C27 C40 C23 -1.6(16)
Cl4 C27 C40 C23 175.3(8)
C41 C23 C40 C27 -0.5(15)
C40 C23 C41 C52 2.5(16)
C40 C23 C41 S005 -174.8(8)
O12 S005 C41 C52 35.0(11)
O13 S005 C41 C52 165.4(9)
N9 S005 C41 C52 -81.4(10)
O12 S005 C41 C23 -147.7(8)
O13 S005 C41 C23 -17.3(9)
N9 S005 C41 C23 95.9(9)
C66 C42 C44 C61 -3.4(17)
C66 C42 C44 S0A 179.6(9)
O17 S0A C44 C61 32.6(12)
O15 S0A C44 C61 163.0(10)
N8 S0A C44 C61 -82.7(11)
O17 S0A C44 C42 -150.5(9)
O15 S0A C44 C42 -20.1(10)
N8 S0A C44 C42 94.2(9)
C5 N7 C45 C56 83.9(12)
C5 N7 C45 C6 -155.1(9)
N4 C6 C45 N7 49.7(12)
N4 C6 C45 C56 171.1(10)
C16 N8 C46 C8 68.8(12)
S0A N8 C46 C8 -146.7(8)
O7 C8 C46 N8 -0.8(14)
N6 C8 C46 N8 -179.4(8)
C12 C4 C47 C36 -1.1(14)
C12 C4 C47 S04 178.7(7)
C15 C36 C47 C4 0.5(15)
C15 C36 C47 S04 -179.3(8)
O16 S04 C47 C4 -17.8(9)
O10 S04 C47 C4 -147.8(7)
N4 S04 C47 C4 97.8(8)
O16 S04 C47 C36 162.0(8)
O10 S04 C47 C36 32.0(9)
N4 S04 C47 C36 -82.4(9)
C32 N9 C48 C53 -86.1(11)
S005 N9 C48 C53 130.7(9)
C24 C34 C49 C29 0.2(19)
Cl5 C34 C49 C29 178.1(9)
C10 C29 C49 C34 0.3(17)
C20 C22 C50 C57 1.9(19)
C20 C22 C50 S006 -173.7(9)
O8 S006 C50 C22 -34.5(12)
O14 S006 C50 C22 -166.7(11)
N11 S006 C50 C22 80.2(12)
O8 S006 C50 C57 149.9(11)
O14 S006 C50 C57 17.8(13)
N11 S006 C50 C57 -95.4(11)
C28 C39 C51 C55 1(2)
Cl3 C39 C51 C55 -178.1(10)
C23 C41 C52 C54 -2.3(17)
S005 C41 C52 C54 174.9(9)
C65 N12 C53 C48 -143.7(14)
C65 N12 C53 C62 87.2(16)
N9 C48 C53 N12 -66.3(14)
N9 C48 C53 C62 59.2(13)
C40 C27 C54 C52 1.9(17)
Cl4 C27 C54 C52 -175.1(9)
C41 C52 C54 C27 0.1(17)
C26 C7 C55 C51 -2.0(18)
S02 C7 C55 C51 174.4(10)
C39 C51 C55 C7 0.5(19)
C22 C50 C57 C64 -2(2)
S006 C50 C57 C64 173.3(12)
C35 N11 C60 C65 -113.5(14)
S006 N11 C60 C65 95.8(15)
C42 C44 C61 C67 3.0(19)
S0A C44 C61 C67 179.8(10)
C50 C57 C64 C18 1(2)
C20 C18 C64 C57 0(2)
Cl2 C18 C64 C57 -177.9(12)
C53 N12 C65 O18 6(3)
C53 N12 C65 C60 -173.9(15)
N11 C60 C65 O18 -173.8(16)
N11 C60 C65 N12 7(2)
C67 C58 C66 C42 0(2)
Cl8 C58 C66 C42 -179.7(9)
C44 C42 C66 C58 1.8(18)
C66 C58 C67 C61 -1(2)
Cl8 C58 C67 C61 179.3(11)
C44 C61 C67 C58 -1(2)
O23 C70 C71 F1 -16(3)
O21 C70 C71 F1 152(3)
O20 C70 C71 F1 28(4)
O19 C70 C71 F1 -141(3)
O23 C70 C71 F3 -140(3)
O21 C70 C71 F3 27(3)
O20 C70 C71 F3 -97(4)
O19 C70 C71 F3 95(3)
O23 C70 C71 F2 103(3)
O21 C70 C71 F2 -90(3)
O20 C70 C71 F2 146(4)
O19 C70 C71 F2 -22(3)
